data_4076600
loop_
_publ_author_name
'O, Wylie W. N.'
'Lough, Alan J.'
'Morris, Robert H.'

_publ_section_title
;
 Factors Favoring Efficient Bifunctional Catalysis. Study of a
 Ruthenium(II) Hydrogenation Catalyst Containing an N-Heterocyclic Carbene
 with a Primary Amine Donor
;
_journal_issue 6
_journal_name_full Organometallics
_journal_page_first 2137
_journal_paper_doi 10.1021/om300108p
_journal_volume 31
_journal_year 2012
_chemical_formula_moiety 'C22 H28 N3 O Ru, F6 P'
_chemical_formula_sum 'C22 H28 F6 N3 O P Ru'
_chemical_formula_weight 596.51
_chemical_name_systematic
; 
 ? 
;
_space_group_IT_number 14
_symmetry_cell_setting monoclinic
_symmetry_space_group_name_Hall '-P 2yn'
_symmetry_space_group_name_H-M 'P 1 21/n 1'
_atom_sites_solution_hydrogens geom
_atom_sites_solution_primary direct
_atom_sites_solution_secondary difmap
_audit_creation_method SHELXL-97
_cell_angle_alpha 90.00
_cell_angle_beta 108.816(3)
_cell_angle_gamma 90.00
_cell_formula_units_Z 4
_cell_length_a 11.4684(7)
_cell_length_b 13.6540(9)
_cell_length_c 16.2059(9)
_cell_measurement_reflns_used 15525
_cell_measurement_temperature 150(1)
_cell_measurement_theta_max 27.5
_cell_measurement_theta_min 2.6
_cell_volume 2402.1(3)
_computing_cell_refinement 'Denzo-SMN (Otwinowski & Minor, 1997)'
_computing_data_collection 'Collect (Nonius B.V., 1997-2002)'
_computing_data_reduction Denzo-SMN
_computing_molecular_graphics 'PLATON (Spek, 2009)'
_computing_publication_material 'SHELXTL V6.1'
_computing_structure_refinement 'SHELXTL V6.1 (Sheldrick, 2008)'
_computing_structure_solution 'SIR-92 (Altomare et al., 1994)'
_diffrn_ambient_temperature 150(1)
_diffrn_detector_area_resol_mean 9
_diffrn_measured_fraction_theta_full 0.995
_diffrn_measured_fraction_theta_max 0.980
_diffrn_measurement_device_type 'Nonius KappaCCD'
_diffrn_measurement_method '\f scans and \w scans with \k offsets'
_diffrn_radiation_monochromator graphite
_diffrn_radiation_source 'fine-focus sealed tube'
_diffrn_radiation_type MoK\a
_diffrn_radiation_wavelength 0.71073
_diffrn_reflns_av_R_equivalents 0.0843
_diffrn_reflns_av_sigmaI/netI 0.0794
_diffrn_reflns_limit_h_max 14
_diffrn_reflns_limit_h_min -14
_diffrn_reflns_limit_k_max 17
_diffrn_reflns_limit_k_min -16
_diffrn_reflns_limit_l_max 20
_diffrn_reflns_limit_l_min -20
_diffrn_reflns_number 17092
_diffrn_reflns_theta_full 27.54
_diffrn_reflns_theta_max 27.54
_diffrn_reflns_theta_min 2.62
_exptl_absorpt_coefficient_mu 0.786
_exptl_absorpt_correction_T_max 0.969
_exptl_absorpt_correction_T_min 0.770
_exptl_absorpt_correction_type multi-scan
_exptl_absorpt_process_details
;
multi-scan from symmetry-related measurements 
 Sortav (Blessing 1995)
;
_exptl_crystal_colour orange
_exptl_crystal_density_diffrn 1.649
_exptl_crystal_density_method 'not measured'
_exptl_crystal_description needle
_exptl_crystal_F_000 1208
_exptl_crystal_size_max 0.20
_exptl_crystal_size_mid 0.10
_exptl_crystal_size_min 0.05
_refine_diff_density_max 1.036
_refine_diff_density_min -0.455
_refine_diff_density_rms 0.109
_refine_ls_extinction_method none
_refine_ls_goodness_of_fit_ref 1.024
_refine_ls_hydrogen_treatment constr
_refine_ls_matrix_type full
_refine_ls_number_parameters 330
_refine_ls_number_reflns 5428
_refine_ls_number_restraints 0
_refine_ls_restrained_S_all 1.024
_refine_ls_R_factor_all 0.0872
_refine_ls_R_factor_gt 0.0522
_refine_ls_shift/su_max 0.001
_refine_ls_shift/su_mean 0.000
_refine_ls_structure_factor_coef Fsqd
_refine_ls_weighting_details 'calc w=1/[\s^2^(Fo^2^)+(0.0552P)^2^+1.3327P] where P=(Fo^2^+2Fc^2^)/3'
_refine_ls_weighting_scheme calc
_refine_ls_wR_factor_gt 0.1094
_refine_ls_wR_factor_ref 0.1248
_reflns_number_gt 3801
_reflns_number_total 5428
_reflns_threshold_expression I>2\s(I)
_cod_data_source_file om300108p_si_002.cif
_cod_data_source_block 4
_cod_depositor_comments
;
The following automatic conversions were performed:

'_symmetry_cell_setting' value 'Monoclinic' changed to 'monoclinic'
according to /home/saulius/struct/CIF-dictionaries/cif_core.dic
dictionary named 'cif_core.dic' version 2.4.1 from 2010-06-29.

Automatic conversion script
Id: cif_fix_values 1715 2011-07-08 13:25:40Z adriana 
;
_cod_original_sg_symbol_H-M 'P 21/n'
_cod_database_code 4076600

loop_
_symmetry_equiv_pos_as_xyz
'x, y, z'
'-x+1/2, y+1/2, -z+1/2'
'-x, -y, -z'
'x-1/2, -y-1/2, z-1/2'

loop_
_atom_site_label
_atom_site_type_symbol
_atom_site_fract_x
_atom_site_fract_y
_atom_site_fract_z
_atom_site_U_iso_or_equiv
_atom_site_adp_type
_atom_site_occupancy
_atom_site_symmetry_multiplicity
_atom_site_calc_flag
_atom_site_refinement_flags
_atom_site_disorder_assembly
_atom_site_disorder_group
Ru1 Ru 0.86569(3) 0.09975(2) 0.18816(2) 0.02786(12) Uani 1 1 d . . .
O1 O 0.6253(3) 0.1276(3) 0.2219(2) 0.0531(9) Uani 1 1 d . . .
N1 N 0.8537(3) 0.3269(3) 0.1714(2) 0.0377(9) Uani 1 1 d . . .
N2 N 1.0392(3) 0.2791(2) 0.2308(2) 0.0329(8) Uani 1 1 d . . .
N3 N 0.9678(3) 0.0722(3) 0.3248(2) 0.0324(8) Uani 1 1 d . . .
H3B H 0.9112 0.0618 0.3531 0.039 Uiso 1 1 calc R . .
H3C H 1.0103 0.0145 0.3275 0.039 Uiso 1 1 calc R . .
C1 C 0.9204(4) 0.2446(3) 0.2015(3) 0.0309(9) Uani 1 1 d . . .
C2 C 0.9283(5) 0.4087(3) 0.1803(3) 0.0458(12) Uani 1 1 d . . .
H2A H 0.9019 0.4738 0.1632 0.055 Uiso 1 1 calc R . .
C3 C 1.0432(5) 0.3792(3) 0.2170(3) 0.0449(12) Uani 1 1 d . . .
H3A H 1.1150 0.4190 0.2312 0.054 Uiso 1 1 calc R . .
C4 C 0.7204(5) 0.3316(4) 0.1292(3) 0.0488(12) Uani 1 1 d . . .
H4A H 0.6945 0.2794 0.0856 0.073 Uiso 1 1 calc R . .
H4B H 0.6982 0.3953 0.1006 0.073 Uiso 1 1 calc R . .
H4C H 0.6790 0.3232 0.1730 0.073 Uiso 1 1 calc R . .
C5 C 1.1479(4) 0.2218(3) 0.2676(3) 0.0347(10) Uani 1 1 d . . .
C6 C 1.2449(4) 0.2332(4) 0.2337(3) 0.0442(12) Uani 1 1 d . . .
H6A H 1.2359 0.2757 0.1857 0.053 Uiso 1 1 calc R . .
C7 C 1.3532(4) 0.1827(4) 0.2700(4) 0.0525(14) Uani 1 1 d . . .
H7A H 1.4177 0.1884 0.2453 0.063 Uiso 1 1 calc R . .
C8 C 1.3687(4) 0.1239(4) 0.3420(4) 0.0521(14) Uani 1 1 d . . .
H8A H 1.4448 0.0912 0.3683 0.063 Uiso 1 1 calc R . .
C9 C 1.2720(4) 0.1128(3) 0.3761(3) 0.0417(11) Uani 1 1 d . . .
H9A H 1.2825 0.0720 0.4254 0.050 Uiso 1 1 calc R . .
C10 C 1.1599(4) 0.1612(3) 0.3382(3) 0.0339(10) Uani 1 1 d . . .
C11 C 1.0571(4) 0.1466(3) 0.3757(3) 0.0338(10) Uani 1 1 d . . .
H11A H 1.0916 0.1249 0.4371 0.041 Uiso 1 1 calc R . .
H11B H 1.0139 0.2096 0.3749 0.041 Uiso 1 1 calc R . .
C12 C 0.9253(4) 0.0872(3) 0.0691(3) 0.0322(9) Uani 1 1 d . . .
C13 C 0.9838(4) 0.0122(3) 0.1278(3) 0.0343(10) Uani 1 1 d . . .
C14 C 0.8889(4) -0.0502(3) 0.1407(3) 0.0331(9) Uani 1 1 d . . .
C15 C 0.7747(4) -0.0133(3) 0.0897(3) 0.0335(9) Uani 1 1 d . . .
C16 C 0.7943(4) 0.0749(3) 0.0463(3) 0.0337(9) Uani 1 1 d . . .
C17 C 0.9884(4) 0.1666(3) 0.0335(3) 0.0436(12) Uani 1 1 d . . .
H17A H 1.0013 0.1434 -0.0201 0.065 Uiso 1 1 calc R . .
H17B H 1.0681 0.1824 0.0768 0.065 Uiso 1 1 calc R . .
H17C H 0.9366 0.2254 0.0208 0.065 Uiso 1 1 calc R . .
C18 C 1.1204(4) -0.0086(4) 0.1651(3) 0.0430(11) Uani 1 1 d . . .
H18A H 1.1406 -0.0662 0.1363 0.065 Uiso 1 1 calc R . .
H18B H 1.1424 -0.0211 0.2278 0.065 Uiso 1 1 calc R . .
H18C H 1.1668 0.0480 0.1553 0.065 Uiso 1 1 calc R . .
C19 C 0.9110(4) -0.1453(3) 0.1889(3) 0.0420(11) Uani 1 1 d . . .
H19A H 0.9376 -0.1946 0.1547 0.063 Uiso 1 1 calc R . .
H19B H 0.8347 -0.1670 0.1981 0.063 Uiso 1 1 calc R . .
H19C H 0.9753 -0.1366 0.2454 0.063 Uiso 1 1 calc R . .
C20 C 0.6503(4) -0.0585(4) 0.0762(3) 0.0424(11) Uani 1 1 d . . .
H20A H 0.6258 -0.0967 0.0222 0.064 Uiso 1 1 calc R . .
H20B H 0.5897 -0.0067 0.0723 0.064 Uiso 1 1 calc R . .
H20C H 0.6545 -0.1015 0.1255 0.064 Uiso 1 1 calc R . .
C21 C 0.6966(5) 0.1301(4) -0.0226(3) 0.0482(12) Uani 1 1 d . . .
H21A H 0.6712 0.0920 -0.0767 0.072 Uiso 1 1 calc R . .
H21B H 0.7296 0.1934 -0.0330 0.072 Uiso 1 1 calc R . .
H21C H 0.6253 0.1408 -0.0028 0.072 Uiso 1 1 calc R . .
C22 C 0.7207(4) 0.1214(3) 0.2134(3) 0.0369(10) Uani 1 1 d . . .
P1 P 0.81656(11) 0.14620(9) 0.51006(8) 0.0376(3) Uani 1 1 d . . .
F1 F 0.8024(3) 0.1826(2) 0.41414(19) 0.0690(9) Uani 1 1 d . A .
F2 F 0.8346(3) 0.1069(2) 0.60666(18) 0.0574(8) Uani 1 1 d . A .
F3 F 0.8805(6) 0.0494(3) 0.4914(3) 0.090(2) Uani 0.876(7) 1 d P A 1
F4 F 0.6877(4) 0.0915(5) 0.4776(3) 0.105(2) Uani 0.876(7) 1 d P A 1
F5 F 0.7521(5) 0.2420(3) 0.5268(3) 0.0819(18) Uani 0.876(7) 1 d P A 1
F6 F 0.9450(4) 0.1989(4) 0.5401(3) 0.0883(17) Uani 0.876(7) 1 d P A 1
F3A F 0.783(3) 0.0509(19) 0.4699(15) 0.050(7) Uiso 0.124(7) 1 d P A 2
F4A F 0.690(3) 0.175(3) 0.4975(17) 0.057(8) Uiso 0.124(7) 1 d P A 2
F5A F 0.859(3) 0.2453(18) 0.5683(16) 0.057(8) Uiso 0.124(7) 1 d P A 2
F6A F 0.9569(19) 0.1174(18) 0.5413(14) 0.039(6) Uiso 0.124(7) 1 d P A 2

loop_
_atom_site_aniso_label
_atom_site_aniso_U_11
_atom_site_aniso_U_22
_atom_site_aniso_U_33
_atom_site_aniso_U_23
_atom_site_aniso_U_13
_atom_site_aniso_U_12
Ru1 0.02512(18) 0.0289(2) 0.03040(19) -0.00032(14) 0.01013(14) 0.00020(15)
O1 0.0364(19) 0.056(2) 0.074(2) -0.0035(18) 0.0274(19) 0.0015(16)
N1 0.042(2) 0.035(2) 0.038(2) 0.0031(16) 0.0148(18) 0.0050(17)
N2 0.037(2) 0.029(2) 0.0328(19) -0.0023(15) 0.0117(17) -0.0045(16)
N3 0.0327(19) 0.033(2) 0.0319(18) -0.0012(15) 0.0111(16) -0.0020(15)
C1 0.036(2) 0.032(2) 0.029(2) 0.0023(18) 0.0164(19) 0.0022(19)
C2 0.057(3) 0.028(3) 0.050(3) 0.005(2) 0.016(3) 0.001(2)
C3 0.049(3) 0.032(3) 0.051(3) 0.001(2) 0.011(2) -0.009(2)
C4 0.052(3) 0.045(3) 0.049(3) 0.009(2) 0.015(3) 0.016(2)
C5 0.029(2) 0.033(2) 0.042(2) -0.0058(19) 0.011(2) -0.0055(19)
C6 0.039(3) 0.045(3) 0.055(3) -0.014(2) 0.023(2) -0.016(2)
C7 0.037(3) 0.053(3) 0.075(4) -0.028(3) 0.029(3) -0.017(2)
C8 0.028(2) 0.047(3) 0.077(4) -0.023(3) 0.010(3) -0.003(2)
C9 0.038(3) 0.034(3) 0.046(3) -0.005(2) 0.004(2) -0.002(2)
C10 0.032(2) 0.035(3) 0.034(2) -0.0054(19) 0.0095(19) -0.0029(19)
C11 0.037(2) 0.036(3) 0.028(2) -0.0008(18) 0.0099(19) -0.0007(19)
C12 0.035(2) 0.034(2) 0.029(2) -0.0079(18) 0.0140(19) -0.0051(19)
C13 0.031(2) 0.038(3) 0.035(2) -0.0096(19) 0.0116(19) 0.0028(19)
C14 0.032(2) 0.030(2) 0.035(2) -0.0023(18) 0.0082(19) 0.0014(19)
C15 0.037(2) 0.030(2) 0.034(2) -0.0019(18) 0.012(2) -0.0011(19)
C16 0.036(2) 0.036(2) 0.029(2) -0.0021(17) 0.0093(19) 0.0013(19)
C17 0.050(3) 0.049(3) 0.039(3) -0.011(2) 0.024(2) -0.017(2)
C18 0.030(2) 0.055(3) 0.041(3) -0.014(2) 0.007(2) 0.005(2)
C19 0.044(3) 0.032(3) 0.046(3) -0.002(2) 0.008(2) 0.006(2)
C20 0.032(2) 0.042(3) 0.048(3) -0.004(2) 0.006(2) -0.007(2)
C21 0.044(3) 0.056(3) 0.039(3) 0.009(2) 0.005(2) 0.007(2)
C22 0.036(3) 0.036(3) 0.039(2) -0.0002(19) 0.013(2) 0.0014(19)
P1 0.0366(6) 0.0405(7) 0.0364(6) 0.0008(5) 0.0128(5) 0.0062(5)
F1 0.085(2) 0.078(2) 0.0525(18) 0.0214(16) 0.0347(18) 0.0315(19)
F2 0.075(2) 0.0599(19) 0.0395(15) 0.0041(13) 0.0217(15) 0.0157(15)
F3 0.161(6) 0.054(3) 0.079(3) 0.018(2) 0.073(3) 0.053(3)
F4 0.073(3) 0.153(6) 0.072(3) 0.008(3) 0.000(2) -0.063(3)
F5 0.126(5) 0.063(3) 0.082(3) 0.019(2) 0.069(3) 0.051(3)
F6 0.051(2) 0.114(5) 0.091(3) 0.011(3) 0.011(2) -0.031(3)

loop_
_atom_type_symbol
_atom_type_description
_atom_type_scat_dispersion_real
_atom_type_scat_dispersion_imag
_atom_type_scat_source
C C 0.0033 0.0016 'International Tables Vol C Tables 4.2.6.8 and 6.1.1.4'
H H 0.0000 0.0000 'International Tables Vol C Tables 4.2.6.8 and 6.1.1.4'
N N 0.0061 0.0033 'International Tables Vol C Tables 4.2.6.8 and 6.1.1.4'
P P 0.1023 0.0942 'International Tables Vol C Tables 4.2.6.8 and 6.1.1.4'
O O 0.0106 0.0060 'International Tables Vol C Tables 4.2.6.8 and 6.1.1.4'
Ru Ru -1.2594 0.8363 'International Tables Vol C Tables 4.2.6.8 and 6.1.1.4'
F F 0.0171 0.0103 'International Tables Vol C Tables 4.2.6.8 and 6.1.1.4'

loop_
_geom_angle_atom_site_label_1
_geom_angle_atom_site_label_2
_geom_angle_atom_site_label_3
_geom_angle
C22 Ru1 C1 95.06(17)
C22 Ru1 N3 91.70(17)
C1 Ru1 N3 90.75(15)
C22 Ru1 C16 101.31(18)
C1 Ru1 C16 104.77(16)
N3 Ru1 C16 158.60(15)
C22 Ru1 C15 91.27(17)
C1 Ru1 C15 142.78(15)
N3 Ru1 C15 125.74(14)
C16 Ru1 C15 38.16(15)
C22 Ru1 C14 115.82(17)
C1 Ru1 C14 148.01(15)
N3 Ru1 C14 96.18(14)
C16 Ru1 C14 62.90(15)
C15 Ru1 C14 36.55(15)
C22 Ru1 C12 137.80(18)
C1 Ru1 C12 89.78(14)
N3 Ru1 C12 130.21(14)
C16 Ru1 C12 37.62(15)
C15 Ru1 C12 62.24(14)
C14 Ru1 C12 62.11(15)
C22 Ru1 C13 152.28(18)
C1 Ru1 C13 110.39(15)
N3 Ru1 C13 98.53(14)
C16 Ru1 C13 62.51(15)
C15 Ru1 C13 61.88(15)
C14 Ru1 C13 37.70(15)
C12 Ru1 C13 36.52(15)
C1 N1 C2 111.8(4)
C1 N1 C4 126.0(4)
C2 N1 C4 122.1(4)
C1 N2 C3 111.3(4)
C1 N2 C5 126.2(4)
C3 N2 C5 122.5(4)
C11 N3 Ru1 119.6(3)
N1 C1 N2 102.8(4)
N1 C1 Ru1 129.6(3)
N2 C1 Ru1 126.8(3)
C3 C2 N1 107.1(4)
C2 C3 N2 107.1(4)
C10 C5 C6 120.8(4)
C10 C5 N2 120.9(4)
C6 C5 N2 118.2(4)
C7 C6 C5 120.0(5)
C6 C7 C8 120.3(4)
C7 C8 C9 119.7(5)
C8 C9 C10 120.6(5)
C5 C10 C9 118.6(4)
C5 C10 C11 122.1(4)
C9 C10 C11 119.3(4)
N3 C11 C10 110.7(3)
C13 C12 C16 108.6(4)
C13 C12 C17 126.4(4)
C16 C12 C17 125.0(4)
C13 C12 Ru1 71.8(2)
C16 C12 Ru1 69.4(2)
C17 C12 Ru1 125.9(3)
C12 C13 C14 107.9(4)
C12 C13 C18 127.7(4)
C14 C13 C18 124.2(4)
C12 C13 Ru1 71.7(2)
C14 C13 Ru1 70.4(2)
C18 C13 Ru1 128.0(3)
C15 C14 C13 107.9(4)
C15 C14 C19 126.2(4)
C13 C14 C19 125.2(4)
C15 C14 Ru1 71.4(2)
C13 C14 Ru1 71.9(2)
C19 C14 Ru1 129.5(3)
C14 C15 C16 108.9(4)
C14 C15 C20 127.0(4)
C16 C15 C20 124.0(4)
C14 C15 Ru1 72.1(2)
C16 C15 Ru1 70.2(2)
C20 C15 Ru1 126.3(3)
C12 C16 C15 106.6(4)
C12 C16 C21 126.8(4)
C15 C16 C21 125.6(4)
C12 C16 Ru1 73.0(2)
C15 C16 Ru1 71.6(2)
C21 C16 Ru1 129.3(3)
O1 C22 Ru1 172.6(4)
F3A P1 F4A 94.2(17)
F3A P1 F5 139.0(12)
F3A P1 F6 129.5(12)
F4A P1 F6 135.5(15)
F5 P1 F6 90.7(3)
F3A P1 F6A 90.9(14)
F4A P1 F6A 169.9(13)
F5 P1 F6A 130.0(9)
F5 P1 F4 90.5(3)
F6 P1 F4 178.4(3)
F6A P1 F4 137.4(9)
F4A P1 F3 134.5(14)
F5 P1 F3 179.0(3)
F6 P1 F3 89.7(3)
F6A P1 F3 50.6(8)
F4 P1 F3 89.0(3)
F3A P1 F1 85.1(9)
F4A P1 F1 89.7(10)
F5 P1 F1 90.18(18)
F6 P1 F1 87.1(2)
F6A P1 F1 99.5(8)
F4 P1 F1 91.9(2)
F3 P1 F1 88.98(18)
F3A P1 F2 94.0(9)
F4A P1 F2 92.1(10)
F5 P1 F2 91.71(17)
F6 P1 F2 92.2(2)
F6A P1 F2 78.8(8)
F4 P1 F2 88.8(2)
F3 P1 F2 89.14(18)
F1 P1 F2 177.99(17)
F3A P1 F5A 171.9(13)
F4A P1 F5A 87.2(16)
F6 P1 F5A 50.8(9)
F6A P1 F5A 86.5(13)
F4 P1 F5A 130.7(10)
F3 P1 F5A 137.1(11)
F1 P1 F5A 103.0(9)
F2 P1 F5A 78.0(9)

loop_
_geom_bond_atom_site_label_1
_geom_bond_atom_site_label_2
_geom_bond_distance
Ru1 C22 1.859(4)
Ru1 C1 2.065(4)
Ru1 N3 2.178(3)
Ru1 C16 2.204(4)
Ru1 C15 2.223(4)
Ru1 C14 2.233(4)
Ru1 C12 2.251(4)
Ru1 C13 2.253(4)
O1 C22 1.149(5)
N1 C1 1.359(5)
N1 C2 1.387(6)
N1 C4 1.461(6)
N2 C1 1.374(5)
N2 C3 1.388(5)
N2 C5 1.429(6)
N3 C11 1.489(5)
C2 C3 1.322(7)
C5 C10 1.383(6)
C5 C6 1.398(6)
C6 C7 1.376(7)
C7 C8 1.380(8)
C8 C9 1.398(7)
C9 C10 1.398(6)
C10 C11 1.505(5)
C12 C13 1.412(6)
C12 C16 1.437(6)
C12 C17 1.517(6)
C13 C14 1.450(6)
C13 C18 1.513(6)
C14 C15 1.397(6)
C14 C19 1.494(6)
C15 C16 1.447(6)
C15 C20 1.504(6)
C16 C21 1.504(6)
P1 F3A 1.45(3)
P1 F4A 1.45(3)
P1 F5 1.569(4)
P1 F6 1.569(4)
P1 F6A 1.57(2)
P1 F4 1.586(4)
P1 F3 1.587(4)
P1 F1 1.590(3)
P1 F2 1.604(3)
P1 F5A 1.63(2)

loop_
_geom_hbond_atom_site_label_D
_geom_hbond_atom_site_label_H
_geom_hbond_atom_site_label_A
_geom_hbond_distance_DH
_geom_hbond_distance_HA
_geom_hbond_distance_DA
_geom_hbond_angle_DHA
_geom_hbond_site_symmetry_A
N3 H3B F3 0.92 2.38 3.184(5) 145.3 .
N3 H3B F1 0.92 2.46 3.121(4) 128.9 .
N3 H3C F2 0.92 2.41 3.275(5) 155.9 3_756
